data_7229745
loop_
_publ_author_name
'Lu, Si-Qi'
'Chen, Xiao-Gang'
'Gao, Ji-Xing'
'Lu, Yang'
'Hua, Xiu-Ni'
'Liao, Wei-Qiang'

_publ_section_title
;
 High-temperature sequential structural transitions with distinct
 switchable dielectric behaviors in two organic ionic plastic crystals:
 [C4H11NBr] [ClO4] and [C4H11NBr] [BF4]
;
_journal_issue 4
_journal_name_full CrystEngComm
_journal_page_first 454
_journal_paper_doi 10.1039/C7CE01731F
_journal_volume 20
_journal_year 2018
_chemical_formula_moiety 'B F4, C4 H11 Br N'
_chemical_formula_sum 'C4 H11 B Br F4 N'
_chemical_formula_weight 239.85
_space_group_crystal_system monoclinic
_space_group_IT_number 11
_space_group_name_Hall '-P 2yb'
_space_group_name_H-M_alt 'P 1 21/m 1'
_symmetry_space_group_name_Hall '-P 2yb'
_symmetry_space_group_name_H-M 'P 1 21/m 1'
_atom_sites_solution_hydrogens difmap
_audit_creation_method SHELXL-2014/7
_audit_update_record
;
2017-11-17 deposited with the CCDC.
2017-12-14 downloaded from the CCDC.
;
_cell_angle_alpha 90
_cell_angle_beta 101.19(2)
_cell_angle_gamma 90
_cell_formula_units_Z 2
_cell_length_a 6.149(18)
_cell_length_b 8.012(2)
_cell_length_c 9.507(3)
_cell_measurement_reflns_used 900
_cell_measurement_temperature 368(2)
_cell_measurement_theta_max 25.234
_cell_measurement_theta_min 1.6988
_cell_volume 459.5(14)
_computing_cell_refinement 'CrystalClear (Rigaku Inc., 2008)'
_computing_data_collection 'CrystalClear (Rigaku Inc., 2008)'
_computing_data_reduction 'CrystalClear (Rigaku Inc., 2008)'
_computing_molecular_graphics 'DIAMOND (Brandenburg & Putz, 2005)'
_computing_publication_material 'SHELXL-2014/7 (Sheldrick, 2008)'
_computing_structure_refinement 'SHELXL-2014/7 (Sheldrick, 2014)'
_computing_structure_solution 'SHELXL-2014/7 (Sheldrick, 2014)'
_diffrn_ambient_temperature 368(2)
_diffrn_measured_fraction_theta_full 0.998
_diffrn_measured_fraction_theta_max 0.998
_diffrn_measurement_device_type 'Rigaku, SCXmini'
_diffrn_measurement_method '\w scans'
_diffrn_radiation_type MoK\a
_diffrn_radiation_wavelength 0.71073
_diffrn_reflns_av_R_equivalents 0.0653
_diffrn_reflns_av_unetI/netI 0.0651
_diffrn_reflns_Laue_measured_fraction_full 0.998
_diffrn_reflns_Laue_measured_fraction_max 0.998
_diffrn_reflns_limit_h_max 6
_diffrn_reflns_limit_h_min -7
_diffrn_reflns_limit_k_max 9
_diffrn_reflns_limit_k_min -9
_diffrn_reflns_limit_l_max 11
_diffrn_reflns_limit_l_min -11
_diffrn_reflns_number 2870
_diffrn_reflns_point_group_measured_fraction_full 0.998
_diffrn_reflns_point_group_measured_fraction_max 0.998
_diffrn_reflns_theta_full 25.234
_diffrn_reflns_theta_max 25.234
_diffrn_reflns_theta_min 2.184
_exptl_absorpt_coefficient_mu 4.472
_exptl_absorpt_correction_T_max 0.409
_exptl_absorpt_correction_T_min 0.243
_exptl_absorpt_correction_type multi-scan
_exptl_absorpt_process_details 'CrystalClear (Rigaku Inc., 2008)'
_exptl_crystal_colour Colorless
_exptl_crystal_density_diffrn 1.732
_exptl_crystal_density_method 'not measured'
_exptl_crystal_description Sheet
_exptl_crystal_F_000 236
_exptl_crystal_size_max 0.380
_exptl_crystal_size_mid 0.280
_exptl_crystal_size_min 0.200
_refine_diff_density_max 3.046
_refine_diff_density_min -1.245
_refine_diff_density_rms 0.332
_refine_ls_extinction_method none
_refine_ls_goodness_of_fit_ref 1.075
_refine_ls_hydrogen_treatment constr
_refine_ls_matrix_type full
_refine_ls_number_parameters 68
_refine_ls_number_reflns 898
_refine_ls_number_restraints 89
_refine_ls_restrained_S_all 1.027
_refine_ls_R_factor_all 0.3247
_refine_ls_R_factor_gt 0.2759
_refine_ls_shift/su_max 0.000
_refine_ls_shift/su_mean 0.000
_refine_ls_structure_factor_coef Fsqd
_refine_ls_weighting_details 'w=1/[\s^2^(Fo^2^)+(0.2000P)^2^+27.0000P] where P=(Fo^2^+2Fc^2^)/3'
_refine_ls_weighting_scheme calc
_refine_ls_wR_factor_gt 0.5531
_refine_ls_wR_factor_ref 0.5892
_reflns_Friedel_coverage 0.000
_reflns_number_gt 557
_reflns_number_total 900
_reflns_threshold_expression 'I > 2\s(I)'
_cod_data_source_file c7ce01731f2.cif
_cod_data_source_block P21M_CCDC2
_cod_depositor_comments
;
The following automatic conversions were performed:

'_exptl_absorpt_correction_type' value 'Multi-scan' changed to
'multi-scan' according to
/home/data/users/saulius/crontab/automatic-downloads/rss-feeds/RSC/lib/dictionaries/cif_core.dic
dictionary named 'cif_core.dic' version 2.4.2 from 2011-04-26.

Automatic conversion script
Id: cif_fix_values 4973 2017-02-22 13:04:09Z antanas 

 Adding full bibliography for 7229742--7229745.cif.
;
_cod_database_code 7229745
_shelx_shelxl_version_number 2014/7
_shelx_space_group_comment
;
The symmetry employed for this shelxl refinement is uniquely defined
by the following loop, which should always be used as a source of
symmetry information in preference to the above space-group names.
They are only intended as comments.
;
_shelx_estimated_absorpt_t_min 0.281
_shelx_estimated_absorpt_t_max 0.468

loop_
_space_group_symop_operation_xyz
'x, y, z'
'-x, y+1/2, -z'
'-x, -y, -z'
'x, -y-1/2, z'

loop_
_atom_site_label
_atom_site_type_symbol
_atom_site_fract_x
_atom_site_fract_y
_atom_site_fract_z
_atom_site_U_iso_or_equiv
_atom_site_adp_type
_atom_site_occupancy
_atom_site_site_symmetry_order
_atom_site_calc_flag
_atom_site_refinement_flags_posn
_atom_site_refinement_flags_adp
_atom_site_refinement_flags_occupancy
Br1 Br 0.5949(14) 0.2500 0.0027(7) 0.141(4) Uani 1 2 d DS T P
F3 F 1.011(5) 0.115(6) 0.799(5) 0.144(7) Uani 0.5 1 d D U P
F2 F 0.713(4) 0.2500 0.681(5) 0.144(7) Uani 0.5 2 d DS TU P
F1 F 1.027(9) 0.2500 0.597(4) 0.144(7) Uani 0.5 2 d DS TU P
F3' F 0.947(5) 0.118(6) 0.810(5) 0.144(7) Uani 0.5 1 d D U P
F2' F 0.743(6) 0.2500 0.623(5) 0.144(7) Uani 0.5 2 d DS TU P
F1' F 1.115(7) 0.2500 0.653(5) 0.144(7) Uani 0.5 2 d DS TU P
B1 B 0.938(4) 0.2500 0.717(3) 0.144(7) Uani 1 2 d DS TU P
C1 C 0.365(4) 0.2500 0.115(2) 0.059(6) Uani 1 2 d DS TU P
H1A H 0.2729 0.1532 0.0930 0.070 Uiso 0.5 1 d R U P
H1B H 0.2729 0.3468 0.0930 0.070 Uiso 0.5 1 d R U P
C3 C 0.611(3) 0.101(3) 0.313(3) 0.063(6) Uani 1 1 d D U .
H3A H 0.6802 0.0927 0.4121 0.095 Uiso 1 1 d R U .
H3B H 0.5207 0.0041 0.2855 0.095 Uiso 1 1 d R U .
H3C H 0.7226 0.1081 0.2553 0.095 Uiso 1 1 d R U .
C2 C 0.310(5) 0.2500 0.373(3) 0.057(6) Uani 1 2 d DS TU P
H2A H 0.2199 0.3486 0.3578 0.086 Uiso 0.5 1 d R U P
H2B H 0.2171 0.1530 0.3559 0.086 Uiso 0.5 1 d R U P
H2C H 0.3906 0.2500 0.4704 0.086 Uiso 1 2 d R U P
N1 N 0.465(3) 0.2500 0.271(2) 0.052(5) Uani 1 2 d DS TU P

loop_
_atom_site_aniso_label
_atom_site_aniso_U_11
_atom_site_aniso_U_22
_atom_site_aniso_U_33
_atom_site_aniso_U_23
_atom_site_aniso_U_13
_atom_site_aniso_U_12
Br1 0.220(8) 0.118(5) 0.114(5) 0.000 0.105(5) 0.000
F3 0.157(13) 0.148(13) 0.136(13) 0.0003(19) 0.051(11) 0.000(2)
F2 0.157(13) 0.148(13) 0.136(13) 0.000 0.051(11) 0.000
F1 0.157(13) 0.149(13) 0.136(13) 0.000 0.051(11) 0.000
F3' 0.157(13) 0.148(13) 0.136(13) 0.0003(19) 0.051(11) 0.000(2)
F2' 0.157(13) 0.148(13) 0.136(13) 0.000 0.051(11) 0.000
F1' 0.157(13) 0.149(13) 0.136(13) 0.000 0.051(11) 0.000
B1 0.157(13) 0.149(13) 0.136(13) 0.000 0.051(11) 0.000
C1 0.048(11) 0.055(12) 0.064(11) 0.000 -0.011(9) 0.000
C3 0.042(9) 0.060(12) 0.081(13) 0.011(10) -0.007(9) 0.007(8)
C2 0.043(12) 0.057(15) 0.066(13) 0.000 -0.006(10) 0.000
N1 0.038(9) 0.049(10) 0.061(10) 0.000 -0.010(7) 0.000

loop_
_atom_type_symbol
_atom_type_description
_atom_type_scat_dispersion_real
_atom_type_scat_dispersion_imag
_atom_type_scat_source
C C 0.0033 0.0016 'International Tables Vol C Tables 4.2.6.8 and 6.1.1.4'
H H 0.0000 0.0000 'International Tables Vol C Tables 4.2.6.8 and 6.1.1.4'
B B 0.0013 0.0007 'International Tables Vol C Tables 4.2.6.8 and 6.1.1.4'
N N 0.0061 0.0033 'International Tables Vol C Tables 4.2.6.8 and 6.1.1.4'
F F 0.0171 0.0103 'International Tables Vol C Tables 4.2.6.8 and 6.1.1.4'
Br Br -0.2901 2.4595 'International Tables Vol C Tables 4.2.6.8 and 6.1.1.4'

loop_
_geom_angle_atom_site_label_1
_geom_angle_atom_site_label_2
_geom_angle_atom_site_label_3
_geom_angle
_geom_angle_site_symmetry_1
_geom_angle_site_symmetry_3
F2' F2 B1 76(3) . .
F1' F1 B1 74(3) . .
F2 F2' B1 78(2) . .
F1 F1' B1 77(3) . .
F1' B1 F2' 113(2) . .
F1' B1 F2 140(3) . .
F2' B1 F2 26(2) . .
F1' B1 F1 29(3) . .
F2' B1 F1 84(3) . .
F2 B1 F1 110.3(19) . .
F1' B1 F3 93(2) . 4_565
F2' B1 F3 122(2) . 4_565
F2 B1 F3 110.6(18) . 4_565
F1 B1 F3 109.8(18) . 4_565
F1' B1 F3 93(2) . .
F2' B1 F3 122(3) . .
F2 B1 F3 110.6(18) . .
F1 B1 F3 109.8(17) . .
F3 B1 F3 105(5) 4_565 .
F1' B1 F3' 110.7(16) . 4_565
F2' B1 F3' 110.3(17) . 4_565
F2 B1 F3' 94.2(14) . 4_565
F1 B1 F3' 125(3) . 4_565
F3 B1 F3' 18(2) 4_565 4_565
F3 B1 F3' 106(3) . 4_565
F1' B1 F3' 110.7(16) . .
F2' B1 F3' 110.3(17) . .
F2 B1 F3' 94.2(14) . .
F1 B1 F3' 125(3) . .
F3 B1 F3' 106(3) 4_565 .
F3 B1 F3' 18(2) . .
F3' B1 F3' 101(6) 4_565 .
N1 C1 Br1 110.4(16) . .
C2 N1 C1 117(2) . .
C2 N1 C3 104.5(16) . .
C1 N1 C3 111.9(15) . .
C2 N1 C3 104.5(16) . 4_565
C1 N1 C3 111.9(15) . 4_565
C3 N1 C3 105(2) . 4_565

loop_
_geom_bond_atom_site_label_1
_geom_bond_atom_site_label_2
_geom_bond_distance
_geom_bond_site_symmetry_2
Br1 C1 1.926(18) .
F3 B1 1.362(18) .
F2 F2' 0.62(6) .
F2 B1 1.359(19) .
F1 F1' 0.68(7) .
F1 B1 1.361(19) .
F3' B1 1.370(17) .
F2' B1 1.346(19) .
F1' B1 1.345(19) .
B1 F3 1.362(18) 4_565
B1 F3' 1.370(17) 4_565
C1 N1 1.491(19) .
C3 N1 1.501(16) .
C2 N1 1.487(19) .
N1 C3 1.501(17) 4_565
